data_1558022
loop_
_publ_author_name
'Wu, Xiao-Yun'
'Gui, Hou-Ze'
'Jangra, Harish'
'Wei, Yin'
'Zipse, Hendrik'
'Shi, Min'

_publ_section_title
;
 Phosphine-catalyzed [3 + 2] annulation of 2-aminoacrylates with
 allenoates and mechanistic studies
;
_journal_issue 12
_journal_name_full 'Catalysis Science &amp; Technology'
_journal_page_first 3959
_journal_page_last 3964
_journal_paper_doi 10.1039/D0CY00092B
_journal_volume 10
_journal_year 2020
_chemical_formula_moiety 'C15 H19 N O6 S'
_chemical_formula_sum 'C15 H19 N O6 S'
_chemical_formula_weight 341.37
_space_group_crystal_system orthorhombic
_space_group_IT_number 61
_space_group_name_Hall '-P 2ac 2ab'
_space_group_name_H-M_alt 'P b c a'
_atom_sites_solution_hydrogens geom
_atom_sites_solution_primary dual
_audit_creation_date 2019-07-01
_audit_creation_method
;
Olex2 1.2
(compiled 2018.05.29 svn.r3508 for OlexSys, GUI svn.r5506)
;
_audit_update_record
;
2019-07-04 deposited with the CCDC.	2020-05-05 downloaded from the CCDC.
;
_cell_angle_alpha 90
_cell_angle_beta 90
_cell_angle_gamma 90
_cell_formula_units_Z 8
_cell_length_a 13.3705(2)
_cell_length_b 7.27390(10)
_cell_length_c 31.8622(5)
_cell_measurement_reflns_used 9963
_cell_measurement_temperature 170(2)
_cell_measurement_theta_max 54.93
_cell_measurement_theta_min 5.63
_cell_volume 3098.78(8)
_computing_cell_refinement 'SAINT v8.37A (Bruker, 2015)'
_computing_data_reduction 'SAINT v8.37A (Bruker, 2015)'
_computing_molecular_graphics 'Olex2 (Dolomanov et al., 2009)'
_computing_publication_material 'Olex2 (Dolomanov et al., 2009)'
_computing_structure_refinement 'ShelXL (Sheldrick, 2015)'
_computing_structure_solution 'ShelXT (Sheldrick, 2015)'
_diffrn_ambient_temperature 170.02
_diffrn_measured_fraction_theta_full 0.989
_diffrn_measured_fraction_theta_max 0.989
_diffrn_measurement_device_type 'Bruker D8 Venture'
_diffrn_measurement_method '\f and \w scans'
_diffrn_radiation_type GaK\a
_diffrn_radiation_wavelength 1.34139
_diffrn_reflns_av_R_equivalents 0.0320
_diffrn_reflns_av_unetI/netI 0.0162
_diffrn_reflns_Laue_measured_fraction_full 0.989
_diffrn_reflns_Laue_measured_fraction_max 0.989
_diffrn_reflns_limit_h_max 16
_diffrn_reflns_limit_h_min -11
_diffrn_reflns_limit_k_max 8
_diffrn_reflns_limit_k_min -8
_diffrn_reflns_limit_l_max 38
_diffrn_reflns_limit_l_min -38
_diffrn_reflns_number 30140
_diffrn_reflns_point_group_measured_fraction_full 0.989
_diffrn_reflns_point_group_measured_fraction_max 0.989
_diffrn_reflns_theta_full 53.594
_diffrn_reflns_theta_max 54.938
_diffrn_reflns_theta_min 5.625
_diffrn_standards_number 0
_exptl_absorpt_coefficient_mu 1.393
_exptl_absorpt_correction_T_max 0.7508
_exptl_absorpt_correction_T_min 0.5930
_exptl_absorpt_correction_type multi-scan
_exptl_absorpt_process_details
'SADABS-2016/2 (Bruker,2016/2) was used for absorption correction. wR2(int) was 0.0941 before and 0.0493 after correction. The Ratio of minimum to maximum transmission is 0.7898. The \l/2 correction factor is Not present.'
_exptl_crystal_colour colourless
_exptl_crystal_density_diffrn 1.463
_exptl_crystal_description block
_exptl_crystal_F_000 1440
_exptl_crystal_size_max 0.12
_exptl_crystal_size_mid 0.08
_exptl_crystal_size_min 0.06
_refine_diff_density_max 0.273
_refine_diff_density_min -0.387
_refine_diff_density_rms 0.041
_refine_ls_extinction_method none
_refine_ls_goodness_of_fit_ref 1.069
_refine_ls_hydrogen_treatment constr
_refine_ls_matrix_type full
_refine_ls_number_parameters 212
_refine_ls_number_reflns 2913
_refine_ls_number_restraints 0
_refine_ls_restrained_S_all 1.069
_refine_ls_R_factor_all 0.0351
_refine_ls_R_factor_gt 0.0331
_refine_ls_shift/su_max 0.002
_refine_ls_shift/su_mean 0.000
_refine_ls_structure_factor_coef Fsqd
_refine_ls_weighting_details 'w=1/[\s^2^(Fo^2^)+(0.0411P)^2^+1.7663P] where P=(Fo^2^+2Fc^2^)/3'
_refine_ls_weighting_scheme calc
_refine_ls_wR_factor_gt 0.0861
_refine_ls_wR_factor_ref 0.0877
_reflns_Friedel_coverage 0.000
_reflns_number_gt 2733
_reflns_number_total 2913
_reflns_threshold_expression 'I > 2\s(I)'
_cod_data_source_file d0cy00092b3.cif
_cod_data_source_block mj19431
_cod_depositor_comments
;Adding full bibliography for 1558022.cif.

 Adding full bibliography for 1558022.cif.
;
_cod_database_code 1558022
_shelx_shelxl_version_number 2016/6
_shelx_space_group_comment
;
The symmetry employed for this shelxl refinement is uniquely defined
by the following loop, which should always be used as a source of
symmetry information in preference to the above space-group names.
They are only intended as comments.
;
_shelx_estimated_absorpt_t_max 0.921
_shelx_estimated_absorpt_t_min 0.851
_olex2_refinement_description
;
1. Fixed Uiso
 At 1.2 times of:
  All C(H) groups, All C(H,H) groups
 At 1.5 times of:
  All C(H,H,H) groups, All O(H) groups
2.a Ternary CH refined with riding coordinates:
 C2(H2)
2.b Secondary CH2 refined with riding coordinates:
 C3(H3A,H3B), C4(H4A,H4B)
2.c Aromatic/amide H refined with riding coordinates:
 C10(H10), C11(H11), C13(H13), C14(H14)
2.d Idealised Me refined as rotating group:
 C7(H7A,H7B,H7C), C8(H8A,H8B,H8C), C15(H15A,H15B,H15C)
2.e Idealised tetrahedral OH refined as rotating group:
 O4(H4)
;
_olex2_submission_special_instructions 'No special instructions were received'

loop_
_space_group_symop_operation_xyz
'x, y, z'
'-x+1/2, -y, z+1/2'
'-x, y+1/2, -z+1/2'
'x+1/2, -y+1/2, -z'
'-x, -y, -z'
'x-1/2, y, -z-1/2'
'x, -y-1/2, z-1/2'
'-x-1/2, y-1/2, z'

loop_
_atom_site_label
_atom_site_type_symbol
_atom_site_fract_x
_atom_site_fract_y
_atom_site_fract_z
_atom_site_U_iso_or_equiv
_atom_site_adp_type
_atom_site_occupancy
_atom_site_site_symmetry_order
_atom_site_calc_flag
_atom_site_refinement_flags_posn
_atom_site_refinement_flags_adp
_atom_site_refinement_flags_occupancy
_atom_site_disorder_assembly
_atom_site_disorder_group
S1 S 0.44585(3) 0.75375(5) 0.35894(2) 0.02503(13) Uani 1 1 d . . . . .
O1 O 0.58175(8) 0.61046(15) 0.45050(3) 0.0299(3) Uani 1 1 d . . . . .
O2 O 0.66294(7) 0.41910(14) 0.40684(3) 0.0265(2) Uani 1 1 d . . . . .
O3 O 0.54841(7) 0.17068(16) 0.46863(3) 0.0303(3) Uani 1 1 d . . . . .
O4 O 0.39026(8) 0.07225(15) 0.47407(3) 0.0306(3) Uani 1 1 d . . . . .
H4 H 0.415381 0.000434 0.491821 0.046 Uiso 1 1 calc GR . . . .
O5 O 0.55220(8) 0.76168(16) 0.35354(4) 0.0339(3) Uani 1 1 d . . . . .
O6 O 0.39161(9) 0.91489(15) 0.37143(4) 0.0366(3) Uani 1 1 d . . . . .
N1 N 0.42135(9) 0.59762(17) 0.39328(4) 0.0229(3) Uani 1 1 d . . . . .
C1 C 0.48528(10) 0.43323(19) 0.40057(4) 0.0201(3) Uani 1 1 d . . . . .
C2 C 0.41556(10) 0.3242(2) 0.43057(4) 0.0219(3) Uani 1 1 d . . . . .
H2 H 0.365531 0.259292 0.412552 0.026 Uiso 1 1 calc R . . . .
C3 C 0.35832(11) 0.4714(2) 0.45515(5) 0.0272(3) Uani 1 1 d . . . . .
H3A H 0.296688 0.420468 0.467855 0.033 Uiso 1 1 calc R . . . .
H3B H 0.400401 0.525896 0.477486 0.033 Uiso 1 1 calc R . . . .
C4 C 0.33419(11) 0.6107(2) 0.42141(5) 0.0305(4) Uani 1 1 d . . . . .
H4A H 0.271600 0.578485 0.406535 0.037 Uiso 1 1 calc R . . . .
H4B H 0.327734 0.735849 0.433338 0.037 Uiso 1 1 calc R . . . .
C5 C 0.46027(10) 0.1819(2) 0.45928(4) 0.0225(3) Uani 1 1 d . . . . .
C6 C 0.58156(10) 0.4987(2) 0.42272(4) 0.0216(3) Uani 1 1 d . . . . .
C7 C 0.75698(11) 0.4677(2) 0.42653(6) 0.0376(4) Uani 1 1 d . . . . .
H7A H 0.811686 0.401622 0.412700 0.056 Uiso 1 1 calc GR . . . .
H7B H 0.754913 0.434032 0.456293 0.056 Uiso 1 1 calc GR . . . .
H7C H 0.767941 0.600450 0.423898 0.056 Uiso 1 1 calc GR . . . .
C8 C 0.50581(11) 0.3237(2) 0.36076(5) 0.0257(3) Uani 1 1 d . . . . .
H8A H 0.442435 0.296107 0.346650 0.039 Uiso 1 1 calc GR . . . .
H8B H 0.539669 0.208501 0.368048 0.039 Uiso 1 1 calc GR . . . .
H8C H 0.548539 0.395845 0.341978 0.039 Uiso 1 1 calc GR . . . .
C9 C 0.39396(11) 0.6812(2) 0.31072(4) 0.0258(3) Uani 1 1 d . . . . .
C10 C 0.45406(12) 0.6606(2) 0.27576(5) 0.0334(4) Uani 1 1 d . . . . .
H10 H 0.524036 0.681582 0.277704 0.040 Uiso 1 1 calc R . . . .
C11 C 0.41173(13) 0.6094(2) 0.23793(5) 0.0357(4) Uani 1 1 d . . . . .
H11 H 0.453407 0.595359 0.213997 0.043 Uiso 1 1 calc R . . . .
C12 C 0.30965(13) 0.5781(2) 0.23413(5) 0.0321(4) Uani 1 1 d . . . . .
C13 C 0.25106(14) 0.5954(3) 0.26987(5) 0.0403(4) Uani 1 1 d . . . . .
H13 H 0.181400 0.570803 0.268163 0.048 Uiso 1 1 calc R . . . .
C14 C 0.29199(12) 0.6478(3) 0.30796(5) 0.0379(4) Uani 1 1 d . . . . .
H14 H 0.250581 0.660773 0.332008 0.045 Uiso 1 1 calc R . . . .
C15 C 0.26429(15) 0.5256(3) 0.19262(5) 0.0430(4) Uani 1 1 d . . . . .
H15A H 0.247476 0.636986 0.176834 0.064 Uiso 1 1 calc GR . . . .
H15B H 0.203492 0.453309 0.197420 0.064 Uiso 1 1 calc GR . . . .
H15C H 0.312363 0.452115 0.176553 0.064 Uiso 1 1 calc GR . . . .

loop_
_atom_site_aniso_label
_atom_site_aniso_U_11
_atom_site_aniso_U_22
_atom_site_aniso_U_33
_atom_site_aniso_U_23
_atom_site_aniso_U_13
_atom_site_aniso_U_12
S1 0.0265(2) 0.0221(2) 0.0265(2) 0.00463(13) -0.00418(14) -0.00149(14)
O1 0.0282(6) 0.0328(6) 0.0288(5) -0.0038(5) -0.0045(4) -0.0029(5)
O2 0.0158(5) 0.0282(5) 0.0354(6) 0.0034(4) -0.0010(4) 0.0000(4)
O3 0.0191(5) 0.0343(6) 0.0375(6) 0.0142(5) 0.0004(4) -0.0006(4)
O4 0.0218(5) 0.0347(6) 0.0353(6) 0.0151(5) -0.0025(4) -0.0066(5)
O5 0.0273(6) 0.0394(7) 0.0351(6) 0.0096(5) -0.0040(5) -0.0100(5)
O6 0.0480(7) 0.0228(6) 0.0390(6) 0.0010(5) -0.0064(5) 0.0052(5)
N1 0.0198(6) 0.0247(6) 0.0242(6) 0.0049(5) 0.0006(5) 0.0044(5)
C1 0.0177(7) 0.0209(7) 0.0216(6) 0.0027(5) -0.0001(5) 0.0016(5)
C2 0.0166(6) 0.0261(7) 0.0230(7) 0.0032(6) -0.0007(5) -0.0024(6)
C3 0.0214(7) 0.0344(8) 0.0259(7) 0.0029(6) 0.0043(6) 0.0026(6)
C4 0.0236(7) 0.0352(8) 0.0328(8) 0.0042(7) 0.0053(6) 0.0091(6)
C5 0.0194(7) 0.0249(7) 0.0231(7) 0.0020(6) 0.0028(5) -0.0018(6)
C6 0.0192(7) 0.0218(7) 0.0239(7) 0.0061(6) -0.0002(5) -0.0007(5)
C7 0.0174(7) 0.0343(9) 0.0612(11) 0.0042(8) -0.0093(7) -0.0012(6)
C8 0.0253(8) 0.0265(8) 0.0253(7) -0.0021(6) 0.0009(6) -0.0012(6)
C9 0.0278(8) 0.0243(7) 0.0252(7) 0.0057(6) -0.0035(6) 0.0020(6)
C10 0.0286(8) 0.0413(9) 0.0303(8) 0.0079(7) 0.0005(6) 0.0008(7)
C11 0.0393(9) 0.0419(9) 0.0259(8) 0.0051(7) 0.0018(7) 0.0059(8)
C12 0.0428(9) 0.0237(7) 0.0299(8) 0.0026(6) -0.0070(7) 0.0040(7)
C13 0.0308(8) 0.0517(11) 0.0384(9) -0.0003(8) -0.0066(7) -0.0040(8)
C14 0.0284(8) 0.0550(11) 0.0301(8) -0.0009(8) -0.0010(7) -0.0006(8)
C15 0.0587(12) 0.0351(9) 0.0351(9) -0.0044(7) -0.0132(8) 0.0045(8)

loop_
_atom_type_symbol
_atom_type_description
_atom_type_scat_dispersion_real
_atom_type_scat_dispersion_imag
_atom_type_scat_source
C C 0.0148 0.0070 'International Tables Vol C Tables 4.2.6.8 and 6.1.1.4'
H H 0.0000 0.0000 'International Tables Vol C Tables 4.2.6.8 and 6.1.1.4'
N N 0.0253 0.0136 'International Tables Vol C Tables 4.2.6.8 and 6.1.1.4'
O O 0.0412 0.0250 'International Tables Vol C Tables 4.2.6.8 and 6.1.1.4'
S S 0.2924 0.4247 'International Tables Vol C Tables 4.2.6.8 and 6.1.1.4'

loop_
_geom_angle_atom_site_label_1
_geom_angle_atom_site_label_2
_geom_angle_atom_site_label_3
_geom_angle
_geom_angle_site_symmetry_1
_geom_angle_site_symmetry_3
_geom_angle_publ_flag
O5 S1 O6 120.13(7) . . ?
O5 S1 N1 108.16(7) . . ?
O5 S1 C9 107.29(7) . . ?
O6 S1 N1 106.55(7) . . ?
O6 S1 C9 106.67(7) . . ?
N1 S1 C9 107.47(7) . . ?
C6 O2 C7 115.99(12) . . ?
C5 O4 H4 109.5 . . ?
C1 N1 S1 123.77(9) . . ?
C4 N1 S1 121.90(10) . . ?
C4 N1 C1 114.29(11) . . ?
N1 C1 C2 99.29(11) . . ?
N1 C1 C6 107.60(11) . . ?
N1 C1 C8 113.20(11) . . ?
C6 C1 C2 112.15(11) . . ?
C8 C1 C2 110.71(12) . . ?
C8 C1 C6 113.08(11) . . ?
C1 C2 H2 106.8 . . ?
C3 C2 C1 104.95(12) . . ?
C3 C2 H2 106.8 . . ?
C5 C2 C1 119.13(11) . . ?
C5 C2 H2 106.8 . . ?
C5 C2 C3 111.60(12) . . ?
C2 C3 H3A 111.3 . . ?
C2 C3 H3B 111.3 . . ?
H3A C3 H3B 109.2 . . ?
C4 C3 C2 102.21(12) . . ?
C4 C3 H3A 111.3 . . ?
C4 C3 H3B 111.3 . . ?
N1 C4 C3 102.73(11) . . ?
N1 C4 H4A 111.2 . . ?
N1 C4 H4B 111.2 . . ?
C3 C4 H4A 111.2 . . ?
C3 C4 H4B 111.2 . . ?
H4A C4 H4B 109.1 . . ?
O3 C5 O4 124.02(13) . . ?
O3 C5 C2 125.37(13) . . ?
O4 C5 C2 110.59(12) . . ?
O1 C6 O2 124.89(13) . . ?
O1 C6 C1 123.18(13) . . ?
O2 C6 C1 111.92(12) . . ?
O2 C7 H7A 109.5 . . ?
O2 C7 H7B 109.5 . . ?
O2 C7 H7C 109.5 . . ?
H7A C7 H7B 109.5 . . ?
H7A C7 H7C 109.5 . . ?
H7B C7 H7C 109.5 . . ?
C1 C8 H8A 109.5 . . ?
C1 C8 H8B 109.5 . . ?
C1 C8 H8C 109.5 . . ?
H8A C8 H8B 109.5 . . ?
H8A C8 H8C 109.5 . . ?
H8B C8 H8C 109.5 . . ?
C10 C9 S1 120.34(12) . . ?
C10 C9 C14 120.09(15) . . ?
C14 C9 S1 119.56(12) . . ?
C9 C10 H10 120.2 . . ?
C9 C10 C11 119.60(15) . . ?
C11 C10 H10 120.2 . . ?
C10 C11 H11 119.3 . . ?
C10 C11 C12 121.49(15) . . ?
C12 C11 H11 119.3 . . ?
C11 C12 C15 120.96(16) . . ?
C13 C12 C11 117.92(15) . . ?
C13 C12 C15 121.12(16) . . ?
C12 C13 H13 119.3 . . ?
C14 C13 C12 121.40(16) . . ?
C14 C13 H13 119.3 . . ?
C9 C14 H14 120.3 . . ?
C13 C14 C9 119.47(16) . . ?
C13 C14 H14 120.3 . . ?
C12 C15 H15A 109.5 . . ?
C12 C15 H15B 109.5 . . ?
C12 C15 H15C 109.5 . . ?
H15A C15 H15B 109.5 . . ?
H15A C15 H15C 109.5 . . ?
H15B C15 H15C 109.5 . . ?

loop_
_geom_bond_atom_site_label_1
_geom_bond_atom_site_label_2
_geom_bond_distance
_geom_bond_site_symmetry_2
_geom_bond_publ_flag
S1 O5 1.4334(12) . ?
S1 O6 1.4347(12) . ?
S1 N1 1.6106(12) . ?
S1 C9 1.7665(15) . ?
O1 C6 1.2016(18) . ?
O2 C6 1.3324(17) . ?
O2 C7 1.4489(18) . ?
O3 C5 1.2183(18) . ?
O4 H4 0.8400 . ?
O4 C5 1.3170(17) . ?
N1 C1 1.4881(17) . ?
N1 C4 1.4734(18) . ?
C1 C2 1.5527(19) . ?
C1 C6 1.5434(19) . ?
C1 C8 1.5230(19) . ?
C2 H2 1.0000 . ?
C2 C3 1.531(2) . ?
C2 C5 1.505(2) . ?
C3 H3A 0.9900 . ?
C3 H3B 0.9900 . ?
C3 C4 1.512(2) . ?
C4 H4A 0.9900 . ?
C4 H4B 0.9900 . ?
C7 H7A 0.9800 . ?
C7 H7B 0.9800 . ?
C7 H7C 0.9800 . ?
C8 H8A 0.9800 . ?
C8 H8B 0.9800 . ?
C8 H8C 0.9800 . ?
C9 C10 1.382(2) . ?
C9 C14 1.388(2) . ?
C10 H10 0.9500 . ?
C10 C11 1.383(2) . ?
C11 H11 0.9500 . ?
C11 C12 1.389(2) . ?
C12 C13 1.388(2) . ?
C12 C15 1.504(2) . ?
C13 H13 0.9500 . ?
C13 C14 1.385(2) . ?
C14 H14 0.9500 . ?
C15 H15A 0.9800 . ?
C15 H15B 0.9800 . ?
C15 H15C 0.9800 . ?
